data_1575835
loop_
_publ_author_name
'Head, Joshua F.'
'Schubert, Tanner J.'
'Zhao, Biyu'
'Dong, Yuyang'

_publ_section_title
;
 Cu-catalyzed enantioconvergent deborylative alkynylation.
;
_journal_issue 43
_journal_name_full 'Chemical science'
_journal_page_first 20382
_journal_page_last 20388
_journal_paper_doi 10.1039/d5sc04733a
_journal_volume 16
_journal_year 2025
_chemical_absolute_configuration ad
_chemical_formula_moiety 'C20 H19 N S'
_chemical_formula_sum 'C20 H19 N S'
_chemical_formula_weight 305.42
_space_group_crystal_system monoclinic
_space_group_IT_number 4
_space_group_name_Hall 'P 2yb'
_space_group_name_H-M_alt 'P 1 21 1'
_atom_sites_solution_hydrogens geom
_audit_creation_date 2025-04-23
_audit_creation_method
;
Olex2 1.3
(compiled 2020.11.12 svn.r5f609507 for OlexSys, GUI svn.r6272)
;
_audit_update_record
;
2025-04-23 deposited with the CCDC.	2025-09-15 downloaded from the CCDC.
;
_cell_angle_alpha 90
_cell_angle_beta 95.008(9)
_cell_angle_gamma 90
_cell_formula_units_Z 2
_cell_length_a 5.6964(17)
_cell_length_b 8.141(3)
_cell_length_c 17.530(5)
_cell_measurement_reflns_used 2185
_cell_measurement_temperature 118.67
_cell_measurement_theta_max 24.85
_cell_measurement_theta_min 2.76
_cell_volume 809.8(4)
_computing_cell_refinement 'SAINT V8.40B (?, 2016)'
_computing_data_reduction 'SAINT V8.40B (?, 2016)'
_computing_molecular_graphics 'Olex2 1.3 (Dolomanov et al., 2009)'
_computing_publication_material 'Olex2 1.3 (Dolomanov et al., 2009)'
_computing_structure_refinement 'SHELXL 2019/3 (Sheldrick, 2015)'
_computing_structure_solution 'SHELXT 2018/2 (Sheldrick, 2018)'
_diffrn_ambient_temperature 118.67
_diffrn_measured_fraction_theta_full 0.972
_diffrn_measured_fraction_theta_max 0.972
_diffrn_measurement_device_type 'Bruker APEX-II CCD'
_diffrn_measurement_method '\f and \w scans'
_diffrn_radiation_type MoK\a
_diffrn_radiation_wavelength 0.71073
_diffrn_reflns_av_R_equivalents 0.0984
_diffrn_reflns_av_unetI/netI 0.0919
_diffrn_reflns_Laue_measured_fraction_full 0.972
_diffrn_reflns_Laue_measured_fraction_max 0.972
_diffrn_reflns_limit_h_max 6
_diffrn_reflns_limit_h_min -6
_diffrn_reflns_limit_k_max 9
_diffrn_reflns_limit_k_min -9
_diffrn_reflns_limit_l_max 20
_diffrn_reflns_limit_l_min -20
_diffrn_reflns_number 10695
_diffrn_reflns_point_group_measured_fraction_full 0.982
_diffrn_reflns_point_group_measured_fraction_max 0.982
_diffrn_reflns_theta_full 25.156
_diffrn_reflns_theta_max 25.156
_diffrn_reflns_theta_min 2.761
_diffrn_source_current 30.0
_diffrn_source_power 1.5
_diffrn_source_voltage 50.0
_diffrn_standards_number 0
_exptl_absorpt_coefficient_mu 0.196
_exptl_absorpt_correction_T_max 0.7452
_exptl_absorpt_correction_T_min 0.5217
_exptl_absorpt_correction_type none
_exptl_absorpt_process_details
;
SADABS-2016/2 (Bruker,2016/2) was used for absorption correction.
wR2(int) was 0.0885 before and 0.0643 after correction.
The Ratio of minimum to maximum transmission is 0.7001.
The \l/2 correction factor is Not present.
;
_exptl_crystal_density_diffrn 1.253
_exptl_crystal_description plate
_exptl_crystal_F_000 324
_exptl_crystal_size_max 0.010
_exptl_crystal_size_mid 0.008
_exptl_crystal_size_min 0.004
_refine_diff_density_max 0.241
_refine_diff_density_min -0.201
_refine_diff_density_rms 0.049
_refine_ls_abs_structure_details
;
 Flack x determined using 665 quotients [(I+)-(I-)]/[(I+)+(I-)]
 (Parsons, Flack and Wagner, Acta Cryst. B69 (2013) 249-259).
;
_refine_ls_abs_structure_Flack 0.20(17)
_refine_ls_extinction_method none
_refine_ls_goodness_of_fit_ref 1.034
_refine_ls_hydrogen_treatment constr
_refine_ls_matrix_type full
_refine_ls_number_parameters 219
_refine_ls_number_reflns 2834
_refine_ls_number_restraints 9
_refine_ls_restrained_S_all 1.033
_refine_ls_R_factor_all 0.1173
_refine_ls_R_factor_gt 0.0666
_refine_ls_shift/su_max 0.000
_refine_ls_shift/su_mean 0.000
_refine_ls_structure_factor_coef Fsqd
_refine_ls_weighting_details 'w=1/[\s^2^(Fo^2^)+(0.0560P)^2^+0.6264P] where P=(Fo^2^+2Fc^2^)/3'
_refine_ls_weighting_scheme calc
_refine_ls_wR_factor_gt 0.1385
_refine_ls_wR_factor_ref 0.1619
_reflns_Friedel_coverage 0.877
_reflns_Friedel_fraction_full 0.993
_reflns_Friedel_fraction_max 0.993
_reflns_number_gt 1888
_reflns_number_total 2834
_reflns_threshold_expression 'I > 2\s(I)'
_cod_data_source_file d5sc04733a2.cif
_cod_data_source_block dyy_2_a
_cod_depositor_comments 'Adding full bibliography for 1575835--1575836.cif.'
_cod_database_code 1575835
_shelx_shelxl_version_number 2019/3
_shelx_space_group_comment
;
The symmetry employed for this shelxl refinement is uniquely defined
by the following loop, which should always be used as a source of
symmetry information in preference to the above space-group names.
They are only intended as comments.
;
_olex2_refinement_description
;
1. Fixed Uiso
 At 1.2 times of:
  All C(H) groups, All C(H,H) groups
 At 1.5 times of:
  All C(H,H,H) groups
2. Restrained distances
 S1A-C17 \\sim S1-C17
 with sigma of 0.005
 C18A-C17 \\sim C18-C17
 with sigma of 0.005
 C20A-C19A \\sim C20-C19
 with sigma of 0.005
 S1A-C20A \\sim S1-C20
 with sigma of 0.005
 C19A-C18A \\sim C19-C18
 with sigma of 0.005
 C13A-C12A \\sim C13-C12
 with sigma of 0.005
 C12A-C11 \\sim C12-C11
 with sigma of 0.005
 C14A-C13A \\sim C14-C13
 with sigma of 0.005
3. Uiso/Uaniso restraints and constraints
Uanis(S1) = Uanis(S1A)
Uanis(C18) = Uanis(C18A)
Uanis(C19) = Uanis(C19A)
Uanis(C20) = Uanis(C20A)
Uanis(C13) = Uanis(C13A)
Uanis(C12) = Uanis(C12A)
Uanis(C14) = Uanis(C14A)
Uanis(C20) = Uanis(C19)
4. Others
 Sof(S1A)=Sof(C18A)=Sof(H18A)=1-FVAR(1)
 Sof(S1)=Sof(C18)=Sof(H18)=FVAR(1)
 Sof(C19A)=Sof(H19A)=Sof(C20A)=Sof(H20A)=1-FVAR(2)
 Sof(C20)=Sof(H20)=Sof(C19)=Sof(H19)=FVAR(2)
 Sof(H11A)=Sof(C14A)=Sof(H14D)=Sof(H14E)=Sof(H14F)=Sof(C13A)=Sof(H13C)=
 Sof(H13D)=Sof(C12A)=Sof(H12C)=Sof(H12D)=1-FVAR(3)
 Sof(H11)=Sof(C13)=Sof(H13A)=Sof(H13B)=Sof(C12)=Sof(H12A)=Sof(H12B)=Sof(C14)=
 Sof(H14A)=Sof(H14B)=Sof(H14C)=FVAR(3)
5.a Ternary CH refined with riding coordinates:
 C11(H11), C11(H11A)
5.b Secondary CH2 refined with riding coordinates:
 C13(H13A,H13B), C12(H12A,H12B), C13A(H13C,H13D), C12A(H12C,H12D)
5.c Aromatic/amide H refined with riding coordinates:
 C1(H1), C7(H7), C6(H6), C3(H3), C2(H2), C4(H4), C10(H10), C9(H9), C20(H20),
 C19(H19), C18(H18), C18A(H18A), C19A(H19A), C20A(H20A)
5.d Idealised Me refined as rotating group:
 C14(H14A,H14B,H14C), C14A(H14D,H14E,H14F)
;
_olex2_submission_special_instructions 'No special instructions were received'

loop_
_space_group_symop_operation_xyz
'x, y, z'
'-x, y+1/2, -z'

loop_
_atom_site_label
_atom_site_type_symbol
_atom_site_fract_x
_atom_site_fract_y
_atom_site_fract_z
_atom_site_U_iso_or_equiv
_atom_site_adp_type
_atom_site_occupancy
_atom_site_site_symmetry_order
_atom_site_calc_flag
_atom_site_refinement_flags_posn
_atom_site_refinement_flags_adp
_atom_site_refinement_flags_occupancy
_atom_site_disorder_assembly
_atom_site_disorder_group
N1 N 0.1129(9) 0.6553(6) 0.4207(3) 0.0291(13) Uani 1 1 d . . . . .
C1 C 0.2011(13) 0.7230(8) 0.3556(4) 0.0372(17) Uani 1 1 d . . . . .
H1 H 0.350115 0.774078 0.352987 0.045 Uiso 1 1 calc R U . . .
C5 C 0.2394(11) 0.6541(7) 0.4955(3) 0.0270(14) Uani 1 1 d . . . . .
C7 C 0.2882(12) 0.5548(7) 0.6248(4) 0.0310(15) Uani 1 1 d . . . . .
H7 H 0.229998 0.491824 0.664716 0.037 Uiso 1 1 calc R U . . .
C6 C 0.1606(12) 0.5583(7) 0.5543(4) 0.0323(16) Uani 1 1 d . . . . .
H6 H 0.019886 0.495836 0.545670 0.039 Uiso 1 1 calc R U . . .
C3 C -0.1612(13) 0.6197(8) 0.3248(4) 0.0381(17) Uani 1 1 d . . . . .
H3 H -0.303625 0.588697 0.296192 0.046 Uiso 1 1 calc R U . . .
C2 C 0.0291(12) 0.7010(8) 0.2959(4) 0.0387(17) Uani 1 1 d . . . . .
H2 H 0.038148 0.734891 0.244394 0.046 Uiso 1 1 calc R U . . .
C4 C -0.1068(12) 0.5930(8) 0.4007(4) 0.0355(17) Uani 1 1 d . . . . .
H4 H -0.204888 0.540049 0.434332 0.043 Uiso 1 1 calc R U . . .
C10 C 0.4441(12) 0.7444(8) 0.5105(4) 0.0336(16) Uani 1 1 d . . . . .
H10 H 0.497646 0.812347 0.471503 0.040 Uiso 1 1 calc R U . . .
C8 C 0.4973(12) 0.6393(8) 0.6396(3) 0.0326(15) Uani 1 1 d . . . . .
C15 C 0.5616(12) 0.5123(9) 0.7696(4) 0.0386(17) Uani 1 1 d . . . . .
C9 C 0.5717(13) 0.7374(8) 0.5810(4) 0.0365(17) Uani 1 1 d . . . . .
H9 H 0.712020 0.800179 0.589737 0.044 Uiso 1 1 calc R U . . .
C16 C 0.4903(14) 0.4220(8) 0.8169(4) 0.0416(17) Uani 1 1 d . . . . .
C11 C 0.6548(14) 0.6262(9) 0.7152(4) 0.0473(19) Uani 1 1 d D . . . .
H11 H 0.815246 0.588584 0.703891 0.057 Uiso 0.562(10) 1 calc R U P A 1
H11A H 0.799336 0.569478 0.700023 0.057 Uiso 0.438(10) 1 calc R U P A 2
S1 S 0.1710(13) 0.3417(10) 0.9165(6) 0.0522(9) Uani 0.597(6) 1 d D . P B 1
C17 C 0.4087(9) 0.3167(8) 0.8745(4) 0.0442(18) Uani 1 1 d D . . . .
C20 C 0.231(4) 0.162(2) 0.9674(10) 0.059(3) Uani 0.499(12) 1 d D . P B 1
H20 H 0.137438 0.123930 1.006127 0.071 Uiso 0.499(12) 1 calc R U P B 1
C13 C 0.829(2) 0.8156(17) 0.8268(7) 0.053(3) Uani 0.562(10) 1 d D . P A 1
H13A H 0.825682 0.930418 0.845285 0.063 Uiso 0.562(10) 1 calc R U P A 1
H13B H 0.761159 0.744904 0.865249 0.063 Uiso 0.562(10) 1 calc R U P A 1
C12 C 0.673(9) 0.802(2) 0.749(3) 0.076(8) Uani 0.562(10) 1 d D . P A 1
H12A H 0.512603 0.841615 0.756039 0.091 Uiso 0.562(10) 1 calc R U P A 1
H12B H 0.739695 0.874897 0.710852 0.091 Uiso 0.562(10) 1 calc R U P A 1
C14 C 1.084(3) 0.765(2) 0.8201(9) 0.059(3) Uani 0.562(10) 1 d D . P A 1
H14A H 1.156047 0.839326 0.784810 0.089 Uiso 0.562(10) 1 calc R U P A 1
H14B H 1.088650 0.652216 0.800448 0.089 Uiso 0.562(10) 1 calc R U P A 1
H14C H 1.172448 0.770291 0.870589 0.089 Uiso 0.562(10) 1 calc R U P A 1
C19 C 0.414(3) 0.084(2) 0.9476(8) 0.059(3) Uani 0.499(12) 1 d D . P B 1
H19 H 0.464056 -0.017014 0.970711 0.071 Uiso 0.499(12) 1 calc R U P B 1
C18 C 0.539(3) 0.1585(19) 0.8892(12) 0.066(5) Uani 0.597(6) 1 d D . P B 1
H18 H 0.670614 0.117688 0.865533 0.079 Uiso 0.597(6) 1 calc R U P B 1
S1A S 0.5502(10) 0.1871(7) 0.9311(4) 0.0522(9) Uani 0.403(6) 1 d D . P B 2
C18A C 0.188(8) 0.341(7) 0.913(4) 0.066(5) Uani 0.403(6) 1 d D . P B 2
H18A H 0.084031 0.429883 0.900871 0.079 Uiso 0.403(6) 1 calc R U P B 2
C19A C 0.140(4) 0.223(2) 0.9704(10) 0.059(3) Uani 0.501(12) 1 d D . P B 2
H19A H -0.006697 0.208961 0.991733 0.071 Uiso 0.501(12) 1 calc R U P B 2
C20A C 0.329(2) 0.138(2) 0.9882(9) 0.059(3) Uani 0.501(12) 1 d D . P B 2
H20A H 0.343818 0.057942 1.027874 0.071 Uiso 0.501(12) 1 calc R U P B 2
C14A C 1.069(4) 0.868(2) 0.8602(10) 0.059(3) Uani 0.438(10) 1 d D . P A 2
H14D H 1.115899 0.951309 0.824126 0.089 Uiso 0.438(10) 1 calc R U P A 2
H14E H 1.207845 0.833345 0.893423 0.089 Uiso 0.438(10) 1 calc R U P A 2
H14F H 0.951428 0.914332 0.891605 0.089 Uiso 0.438(10) 1 calc R U P A 2
C13A C 0.965(4) 0.720(2) 0.8159(11) 0.053(3) Uani 0.438(10) 1 d D . P A 2
H13C H 0.909365 0.637899 0.851954 0.063 Uiso 0.438(10) 1 calc R U P A 2
H13D H 1.086370 0.667851 0.786929 0.063 Uiso 0.438(10) 1 calc R U P A 2
C12A C 0.753(12) 0.779(2) 0.759(3) 0.076(8) Uani 0.438(10) 1 d D . P A 2
H12C H 0.629252 0.829703 0.787985 0.091 Uiso 0.438(10) 1 calc R U P A 2
H12D H 0.806981 0.861725 0.723185 0.091 Uiso 0.438(10) 1 calc R U P A 2

loop_
_atom_site_aniso_label
_atom_site_aniso_U_11
_atom_site_aniso_U_22
_atom_site_aniso_U_33
_atom_site_aniso_U_23
_atom_site_aniso_U_13
_atom_site_aniso_U_12
N1 0.027(3) 0.018(2) 0.044(3) 0.003(2) 0.014(2) 0.006(2)
C1 0.044(5) 0.024(3) 0.046(4) 0.004(3) 0.015(3) 0.003(3)
C5 0.024(3) 0.017(3) 0.041(4) 0.000(3) 0.013(3) 0.004(3)
C7 0.031(4) 0.023(3) 0.041(4) 0.003(3) 0.016(3) 0.001(3)
C6 0.032(4) 0.020(3) 0.047(4) 0.000(3) 0.016(3) -0.001(3)
C3 0.034(4) 0.032(4) 0.049(4) -0.007(3) 0.004(3) 0.004(3)
C2 0.041(4) 0.032(4) 0.044(4) 0.003(3) 0.009(3) 0.006(4)
C4 0.027(4) 0.028(3) 0.053(5) -0.003(3) 0.014(3) -0.008(3)
C10 0.034(4) 0.022(3) 0.047(4) 0.005(3) 0.014(3) -0.001(3)
C8 0.033(4) 0.023(3) 0.043(4) -0.001(3) 0.012(3) -0.006(3)
C15 0.033(5) 0.040(4) 0.043(4) 0.000(3) 0.007(3) -0.006(3)
C9 0.035(4) 0.026(4) 0.050(4) 0.000(3) 0.016(3) -0.006(3)
C16 0.045(5) 0.034(4) 0.046(4) -0.005(3) 0.002(3) 0.001(3)
C11 0.045(5) 0.048(5) 0.050(4) -0.007(4) 0.009(4) -0.013(4)
S1 0.059(2) 0.0467(18) 0.0537(18) 0.0048(15) 0.0226(13) -0.0007(17)
C17 0.047(5) 0.036(4) 0.048(4) 0.012(3) -0.005(3) -0.009(4)
C20 0.074(9) 0.067(7) 0.036(5) 0.028(4) -0.002(5) 0.002(6)
C13 0.074(9) 0.031(6) 0.049(6) -0.005(6) -0.015(6) -0.005(6)
C12 0.09(3) 0.087(9) 0.046(12) -0.003(9) -0.003(10) -0.063(9)
C14 0.071(9) 0.050(9) 0.055(9) 0.003(5) -0.004(7) -0.004(7)
C19 0.074(9) 0.067(7) 0.036(5) 0.028(4) -0.002(5) 0.002(6)
C18 0.087(13) 0.052(8) 0.063(9) 0.000(7) 0.034(7) 0.006(8)
S1A 0.059(2) 0.0467(18) 0.0537(18) 0.0048(15) 0.0226(13) -0.0007(17)
C18A 0.087(13) 0.052(8) 0.063(9) 0.000(7) 0.034(7) 0.006(8)
C19A 0.074(9) 0.067(7) 0.036(5) 0.028(4) -0.002(5) 0.002(6)
C20A 0.074(9) 0.067(7) 0.036(5) 0.028(4) -0.002(5) 0.002(6)
C14A 0.071(9) 0.050(9) 0.055(9) 0.003(5) -0.004(7) -0.004(7)
C13A 0.074(9) 0.031(6) 0.049(6) -0.005(6) -0.015(6) -0.005(6)
C12A 0.09(3) 0.087(9) 0.046(12) -0.003(9) -0.003(10) -0.063(9)

loop_
_atom_type_symbol
_atom_type_description
_atom_type_scat_dispersion_real
_atom_type_scat_dispersion_imag
_atom_type_scat_source
C C 0.0033 0.0016 'International Tables Vol C Tables 4.2.6.8 and 6.1.1.4'
H H 0.0000 0.0000 'International Tables Vol C Tables 4.2.6.8 and 6.1.1.4'
N N 0.0061 0.0033 'International Tables Vol C Tables 4.2.6.8 and 6.1.1.4'
S S 0.1246 0.1234 'International Tables Vol C Tables 4.2.6.8 and 6.1.1.4'

loop_
_geom_angle_atom_site_label_1
_geom_angle_atom_site_label_2
_geom_angle_atom_site_label_3
_geom_angle
_geom_angle_site_symmetry_1
_geom_angle_site_symmetry_3
_geom_angle_publ_flag
C1 N1 C5 124.0(5) . . ?
C4 N1 C1 108.9(5) . . ?
C4 N1 C5 127.2(5) . . ?
N1 C1 H1 126.7 . . ?
C2 C1 N1 106.6(6) . . ?
C2 C1 H1 126.7 . . ?
C6 C5 N1 120.5(6) . . ?
C10 C5 N1 121.0(5) . . ?
C10 C5 C6 118.5(6) . . ?
C6 C7 H7 118.8 . . ?
C6 C7 C8 122.5(6) . . ?
C8 C7 H7 118.8 . . ?
C5 C6 H6 120.2 . . ?
C7 C6 C5 119.6(6) . . ?
C7 C6 H6 120.2 . . ?
C2 C3 H3 125.9 . . ?
C4 C3 H3 125.9 . . ?
C4 C3 C2 108.2(6) . . ?
C1 C2 C3 107.9(6) . . ?
C1 C2 H2 126.1 . . ?
C3 C2 H2 126.1 . . ?
N1 C4 H4 125.8 . . ?
C3 C4 N1 108.5(6) . . ?
C3 C4 H4 125.8 . . ?
C5 C10 H10 119.4 . . ?
C9 C10 C5 121.2(6) . . ?
C9 C10 H10 119.4 . . ?
C7 C8 C9 117.3(6) . . ?
C7 C8 C11 123.8(6) . . ?
C9 C8 C11 118.8(6) . . ?
C16 C15 C11 177.3(7) . . ?
C10 C9 C8 120.9(7) . . ?
C10 C9 H9 119.6 . . ?
C8 C9 H9 119.6 . . ?
C15 C16 C17 178.6(8) . . ?
C8 C11 H11 109.0 . . ?
C8 C11 H11A 103.6 . . ?
C8 C11 C12 106.1(9) . . ?
C8 C11 C12A 122.2(12) . . ?
C15 C11 C8 112.9(6) . . ?
C15 C11 H11 109.0 . . ?
C15 C11 H11A 103.6 . . ?
C15 C11 C12 111(2) . . ?
C15 C11 C12A 109(3) . . ?
C12 C11 H11 109.0 . . ?
C12A C11 H11A 103.6 . . ?
C17 S1 C20 89.6(8) . . ?
C16 C17 S1 125.8(5) . . ?
C16 C17 C18 116.8(8) . . ?
C16 C17 S1A 130.5(5) . . ?
C16 C17 C18A 125.6(13) . . ?
C18 C17 S1 116.9(7) . . ?
C18A C17 S1A 101.5(15) . . ?
S1 C20 H20 123.2 . . ?
C19 C20 S1 113.7(13) . . ?
C19 C20 H20 123.2 . . ?
H13A C13 H13B 107.8 . . ?
C12 C13 H13A 109.1 . . ?
C12 C13 H13B 109.1 . . ?
C14 C13 H13A 109.1 . . ?
C14 C13 H13B 109.1 . . ?
C14 C13 C12 112(2) . . ?
C11 C12 C13 114.3(13) . . ?
C11 C12 H12A 108.7 . . ?
C11 C12 H12B 108.7 . . ?
C13 C12 H12A 108.7 . . ?
C13 C12 H12B 108.7 . . ?
H12A C12 H12B 107.6 . . ?
C13 C14 H14A 109.5 . . ?
C13 C14 H14B 109.5 . . ?
C13 C14 H14C 109.5 . . ?
H14A C14 H14B 109.5 . . ?
H14A C14 H14C 109.5 . . ?
H14B C14 H14C 109.5 . . ?
C20 C19 H19 121.7 . . ?
C20 C19 C18 116.5(14) . . ?
C18 C19 H19 121.7 . . ?
C17 C18 H18 128.6 . . ?
C19 C18 C17 102.7(12) . . ?
C19 C18 H18 128.6 . . ?
C17 S1A C20A 99.1(6) . . ?
C17 C18A H18A 121.6 . . ?
C19A C18A C17 117(2) . . ?
C19A C18A H18A 121.6 . . ?
C18A C19A H19A 125.6 . . ?
C20A C19A C18A 109(2) . . ?
C20A C19A H19A 125.6 . . ?
S1A C20A H20A 124.1 . . ?
C19A C20A S1A 111.8(14) . . ?
C19A C20A H20A 124.1 . . ?
H14D C14A H14E 109.5 . . ?
H14D C14A H14F 109.5 . . ?
H14E C14A H14F 109.5 . . ?
C13A C14A H14D 109.5 . . ?
C13A C14A H14E 109.5 . . ?
C13A C14A H14F 109.5 . . ?
C14A C13A H13C 109.9 . . ?
C14A C13A H13D 109.9 . . ?
C14A C13A C12A 108.9(14) . . ?
H13C C13A H13D 108.3 . . ?
C12A C13A H13C 109.9 . . ?
C12A C13A H13D 109.9 . . ?
C11 C12A C13A 107.1(12) . . ?
C11 C12A H12C 110.3 . . ?
C11 C12A H12D 110.3 . . ?
C13A C12A H12C 110.3 . . ?
C13A C12A H12D 110.3 . . ?
H12C C12A H12D 108.6 . . ?

loop_
_geom_bond_atom_site_label_1
_geom_bond_atom_site_label_2
_geom_bond_distance
_geom_bond_site_symmetry_2
_geom_bond_publ_flag
N1 C1 1.399(8) . ?
N1 C5 1.441(7) . ?
N1 C4 1.367(9) . ?
C1 H1 0.9500 . ?
C1 C2 1.381(10) . ?
C5 C6 1.397(8) . ?
C5 C10 1.384(9) . ?
C7 H7 0.9500 . ?
C7 C6 1.378(9) . ?
C7 C8 1.381(9) . ?
C6 H6 0.9500 . ?
C3 H3 0.9500 . ?
C3 C2 1.402(10) . ?
C3 C4 1.357(9) . ?
C2 H2 0.9500 . ?
C4 H4 0.9500 . ?
C10 H10 0.9500 . ?
C10 C9 1.379(10) . ?
C8 C9 1.397(8) . ?
C8 C11 1.538(9) . ?
C15 C16 1.204(9) . ?
C15 C11 1.463(10) . ?
C9 H9 0.9500 . ?
C16 C17 1.433(10) . ?
C11 H11 1.0000 . ?
C11 H11A 1.0000 . ?
C11 C12 1.545(12) . ?
C11 C12A 1.545(13) . ?
S1 C17 1.609(7) . ?
S1 C20 1.732(13) . ?
C17 C18 1.496(15) . ?
C17 S1A 1.616(7) . ?
C17 C18A 1.497(17) . ?
C20 H20 0.9500 . ?
C20 C19 1.30(2) . ?
C13 H13A 0.9900 . ?
C13 H13B 0.9900 . ?
C13 C12 1.571(18) . ?
C13 C14 1.526(15) . ?
C12 H12A 0.9900 . ?
C12 H12B 0.9900 . ?
C14 H14A 0.9800 . ?
C14 H14B 0.9800 . ?
C14 H14C 0.9800 . ?
C19 H19 0.9500 . ?
C19 C18 1.43(2) . ?
C18 H18 0.9500 . ?
S1A C20A 1.724(13) . ?
C18A H18A 0.9500 . ?
C18A C19A 1.43(2) . ?
C19A H19A 0.9500 . ?
C19A C20A 1.30(2) . ?
C20A H20A 0.9500 . ?
C14A H14D 0.9800 . ?
C14A H14E 0.9800 . ?
C14A H14F 0.9800 . ?
C14A C13A 1.526(15) . ?
C13A H13C 0.9900 . ?
C13A H13D 0.9900 . ?
C13A C12A 1.571(19) . ?
C12A H12C 0.9900 . ?
C12A H12D 0.9900 . ?

loop_
_geom_torsion_atom_site_label_1
_geom_torsion_atom_site_label_2
_geom_torsion_atom_site_label_3
_geom_torsion_atom_site_label_4
_geom_torsion
_geom_torsion_site_symmetry_1
_geom_torsion_site_symmetry_2
_geom_torsion_site_symmetry_3
_geom_torsion_site_symmetry_4
_geom_torsion_publ_flag
N1 C1 C2 C3 -0.3(7) . . . . ?
N1 C5 C6 C7 177.9(5) . . . . ?
N1 C5 C10 C9 -176.8(6) . . . . ?
C1 N1 C5 C6 -167.9(6) . . . . ?
C1 N1 C5 C10 10.5(8) . . . . ?
C1 N1 C4 C3 -0.2(7) . . . . ?
C5 N1 C1 C2 -179.7(5) . . . . ?
C5 N1 C4 C3 179.8(5) . . . . ?
C5 C10 C9 C8 -0.3(10) . . . . ?
C7 C8 C9 C10 -2.1(10) . . . . ?
C7 C8 C11 C15 0.9(10) . . . . ?
C7 C8 C11 C12 -121(3) . . . . ?
C7 C8 C11 C12A -132(4) . . . . ?
C6 C5 C10 C9 1.6(9) . . . . ?
C6 C7 C8 C9 3.2(9) . . . . ?
C6 C7 C8 C11 -174.4(6) . . . . ?
C2 C3 C4 N1 0.0(7) . . . . ?
C4 N1 C1 C2 0.3(7) . . . . ?
C4 N1 C5 C6 12.1(8) . . . . ?
C4 N1 C5 C10 -169.5(6) . . . . ?
C4 C3 C2 C1 0.2(7) . . . . ?
C10 C5 C6 C7 -0.5(9) . . . . ?
C8 C7 C6 C5 -2.0(9) . . . . ?
C8 C11 C12 C13 -180(3) . . . . ?
C8 C11 C12A C13A -162(3) . . . . ?
C15 C11 C12 C13 57(4) . . . . ?
C15 C11 C12A C13A 64(5) . . . . ?
C9 C8 C11 C15 -176.7(6) . . . . ?
C9 C8 C11 C12 62(3) . . . . ?
C9 C8 C11 C12A 51(4) . . . . ?
C16 C17 C18 C19 -179.5(11) . . . . ?
C16 C17 S1A C20A 172.3(9) . . . . ?
C16 C17 C18A C19A -179(3) . . . . ?
C11 C8 C9 C10 175.7(6) . . . . ?
S1 C17 C18 C19 -7.3(18) . . . . ?
S1 C20 C19 C18 1(3) . . . . ?
C17 S1 C20 C19 -4.6(17) . . . . ?
C17 S1A C20A C19A -3.5(18) . . . . ?
C17 C18A C19A C20A 14(7) . . . . ?
C20 S1 C17 C16 178.3(9) . . . . ?
C20 S1 C17 C18 7.0(14) . . . . ?
C20 C19 C18 C17 4(2) . . . . ?
C14 C13 C12 C11 61(5) . . . . ?
S1A C17 C18A C19A -15(6) . . . . ?
C18A C17 S1A C20A 10(3) . . . . ?
C18A C19A C20A S1A -5(4) . . . . ?
C14A C13A C12A C11 179(4) . . . . ?
